data_2212230
loop_
_publ_author_name
'Liu, Guang-Xiang'

_publ_section_title
;
 An ion-pair complex composed of one 1-(4-fluorobenzyl)pyridinium
 cation, one 7,7,8,8-tetracyanoquinodimethanide anion and a neutral
 7,7,8,8-tetracyanoquinodimethane molecule
;
_journal_coeditor_code HK2184
_journal_issue 2
_journal_name_full 'Acta Crystallographica Section E'
_journal_page_first o704
_journal_page_last o706
_journal_paper_doi 10.1107/S1600536807000967
_journal_volume 63
_journal_year 2007
_chemical_formula_iupac 'C13 H13 F N + , C12 H4 N4 - , C12 H4 N4'
_chemical_formula_moiety 'C13 H13 F N + , C12 H4 N4 - , C12 H4 N4'
_chemical_formula_sum 'C37 H21 F N9'
_chemical_formula_weight 610.63
_chemical_name_systematic
;
1-(4-fluorobenzyl)pyridinium 7,7,8,8-tetracyanoquinodimethanide
7,7,8,8-tetracyanoquinodimethane
;
_space_group_IT_number 2
_symmetry_cell_setting triclinic
_symmetry_space_group_name_Hall '-P 1'
_symmetry_space_group_name_H-M 'P -1'
_atom_sites_solution_hydrogens geom
_atom_sites_solution_primary direct
_atom_sites_solution_secondary difmap
_audit_creation_method SHELXL97
_cell_angle_alpha 101.203(2)
_cell_angle_beta 94.189(2)
_cell_angle_gamma 100.215(2)
_cell_formula_units_Z 2
_cell_length_a 9.5476(13)
_cell_length_b 10.8917(14)
_cell_length_c 15.346(2)
_cell_measurement_reflns_used 1378
_cell_measurement_temperature 294(2)
_cell_measurement_theta_max 25.65
_cell_measurement_theta_min 2.60
_cell_volume 1531.0(3)
_computing_cell_refinement 'SAINT (Bruker, 2000)'
_computing_data_collection 'SMART (Bruker, 2000)'
_computing_data_reduction SAINT
_computing_molecular_graphics 'SHELXTL (Bruker, 2000)'
_computing_publication_material SHELXTL
_computing_structure_refinement 'SHELXL97 (Sheldrick, 1997)'
_computing_structure_solution 'SHELXS97 (Sheldrick, 1997)'
_diffrn_ambient_temperature 294(2)
_diffrn_measured_fraction_theta_full 0.989
_diffrn_measured_fraction_theta_max 0.989
_diffrn_measurement_device_type 'Bruker SMART APEX CCD area-detector'
_diffrn_measurement_method '\f and \w'
_diffrn_radiation_monochromator graphite
_diffrn_radiation_source 'sealed tube'
_diffrn_radiation_type MoK\a
_diffrn_radiation_wavelength 0.71073
_diffrn_reflns_av_R_equivalents 0.0426
_diffrn_reflns_av_sigmaI/netI 0.0722
_diffrn_reflns_limit_h_max 11
_diffrn_reflns_limit_h_min -11
_diffrn_reflns_limit_k_max 12
_diffrn_reflns_limit_k_min -9
_diffrn_reflns_limit_l_max 18
_diffrn_reflns_limit_l_min -18
_diffrn_reflns_number 7803
_diffrn_reflns_theta_full 25.00
_diffrn_reflns_theta_max 25.00
_diffrn_reflns_theta_min 2.12
_exptl_absorpt_coefficient_mu 0.087
_exptl_absorpt_correction_T_max 0.9896
_exptl_absorpt_correction_T_min 0.9828
_exptl_absorpt_correction_type multi-scan
_exptl_absorpt_process_details '(SADABS; Bruker, 2000)'
_exptl_crystal_colour 'dark green'
_exptl_crystal_density_diffrn 1.325
_exptl_crystal_density_method 'not measured'
_exptl_crystal_description block
_exptl_crystal_F_000 630
_exptl_crystal_size_max 0.20
_exptl_crystal_size_mid 0.16
_exptl_crystal_size_min 0.12
_refine_diff_density_max 0.165
_refine_diff_density_min -0.239
_refine_ls_extinction_method none
_refine_ls_goodness_of_fit_ref 1.006
_refine_ls_hydrogen_treatment constr
_refine_ls_matrix_type full
_refine_ls_number_parameters 425
_refine_ls_number_reflns 5336
_refine_ls_number_restraints 0
_refine_ls_restrained_S_all 1.006
_refine_ls_R_factor_all 0.1006
_refine_ls_R_factor_gt 0.0442
_refine_ls_shift/su_max 0.000
_refine_ls_shift/su_mean 0.000
_refine_ls_structure_factor_coef Fsqd
_refine_ls_weighting_details 'calc w = 1/[\s^2^(Fo^2^)+(0.01P)^2^] where P=(Fo^2^+2Fc^2^)/3'
_refine_ls_weighting_scheme calc
_refine_ls_wR_factor_gt 0.0787
_refine_ls_wR_factor_ref 0.0874
_reflns_number_gt 2529
_reflns_number_total 5336
_reflns_threshold_expression I>2\s(I)
_cod_data_source_file hk2184.cif
_cod_data_source_block I
_cod_original_cell_volume 1531.1(3)
_cod_database_code 2212230
_cod_database_fobs_code 2212230

loop_
_symmetry_equiv_pos_as_xyz
'x, y, z'
'-x, -y, -z'

loop_
_atom_site_type_symbol
_atom_site_label
_atom_site_fract_x
_atom_site_fract_y
_atom_site_fract_z
_atom_site_U_iso_or_equiv
_atom_site_adp_type
_atom_site_calc_flag
_atom_site_refinement_flags
_atom_site_occupancy
F F1 0.25409(16) 0.44607(16) 0.11758(11) 0.0928(6) Uani d . 1
N N1 0.8145(2) 0.2174(2) 0.03154(11) 0.0459(5) Uani d . 1
N N2 0.8331(2) 0.2859(2) 0.25040(13) 0.0668(7) Uani d . 1
N N3 0.5938(2) 0.5315(2) 0.40316(13) 0.0692(7) Uani d . 1
N N4 1.2725(3) 0.1953(3) 0.72285(15) 0.0889(9) Uani d . 1
N N5 1.0286(2) 0.4229(2) 0.88049(13) 0.0626(7) Uani d . 1
N N6 0.4525(2) 0.0476(2) 0.13401(14) 0.0736(8) Uani d . 1
N N7 0.2346(3) 0.3067(2) 0.29747(14) 0.0817(8) Uani d . 1
N N8 0.9181(3) -0.0341(2) 0.59835(14) 0.0761(8) Uani d . 1
N N9 0.6803(3) 0.2067(2) 0.75973(14) 0.0784(8) Uani d . 1
C C1 0.3715(3) 0.4045(3) 0.0867(2) 0.0608(8) Uani d . 1
C C2 0.3615(3) 0.3449(3) -0.0006(2) 0.0675(9) Uani d . 1
H H2 0.2761 0.3305 -0.0376 0.081 Uiso calc R 1
C C3 0.4816(3) 0.3062(3) -0.03300(17) 0.0589(8) Uani d . 1
H H3 0.4771 0.2641 -0.0923 0.071 Uiso calc R 1
C C4 0.6084(3) 0.3300(2) 0.02257(17) 0.0484(7) Uani d . 1
C C5 0.6123(3) 0.3895(3) 0.11090(16) 0.0559(8) Uani d . 1
H H5 0.6971 0.4044 0.1486 0.067 Uiso calc R 1
C C6 0.4927(3) 0.4275(3) 0.14447(17) 0.0599(8) Uani d . 1
H H6 0.4951 0.4671 0.2041 0.072 Uiso calc R 1
C C7 0.7419(3) 0.3000(3) -0.01631(15) 0.0641(8) Uani d . 1
H H7A 0.7170 0.2574 -0.0786 0.077 Uiso calc R 1
H H7B 0.8084 0.3793 -0.0141 0.077 Uiso calc R 1
C C8 0.9560(3) 0.2512(3) 0.05677(14) 0.0513(7) Uani d . 1
H H8 1.0070 0.3277 0.0473 0.062 Uiso calc R 1
C C9 1.0254(3) 0.1732(3) 0.09638(15) 0.0524(7) Uani d . 1
H H9 1.1236 0.1968 0.1131 0.063 Uiso calc R 1
C C10 0.9522(3) 0.0610(3) 0.11171(15) 0.0491(7) Uani d . 1
C C11 0.8071(3) 0.0301(3) 0.08543(16) 0.0563(7) Uani d . 1
H H11 0.7540 -0.0452 0.0953 0.068 Uiso calc R 1
C C12 0.7403(3) 0.1081(3) 0.04523(15) 0.0543(7) Uani d . 1
H H12 0.6424 0.0852 0.0271 0.065 Uiso calc R 1
C C13 1.0269(3) -0.0223(3) 0.15860(17) 0.0750(9) Uani d . 1
H H13A 1.0255 0.0034 0.2220 0.112 Uiso calc R 1
H H13B 1.1243 -0.0139 0.1451 0.112 Uiso calc R 1
H H13C 0.9787 -0.1096 0.1388 0.112 Uiso calc R 1
C C14 0.8132(2) 0.3324(2) 0.32015(16) 0.0431(7) Uani d . 1
C C15 0.6788(3) 0.4696(2) 0.40626(14) 0.0450(7) Uani d . 1
C C16 0.7854(2) 0.3934(2) 0.40635(14) 0.0389(6) Uani d . 1
C C17 0.8574(2) 0.3776(2) 0.48440(14) 0.0348(6) Uani d . 1
C C18 0.9645(2) 0.3014(2) 0.48149(14) 0.0395(6) Uani d . 1
H H18 0.9863 0.2610 0.4264 0.047 Uiso calc R 1
C C19 1.0350(2) 0.2866(2) 0.55694(14) 0.0400(6) Uani d . 1
H H19 1.1049 0.2368 0.5528 0.048 Uiso calc R 1
C C20 1.0046(2) 0.3459(2) 0.64319(14) 0.0376(6) Uani d . 1
C C21 0.8979(2) 0.4228(2) 0.64632(14) 0.0398(6) Uani d . 1
H H21 0.8764 0.4633 0.7015 0.048 Uiso calc R 1
C C22 0.8273(2) 0.4379(2) 0.57044(14) 0.0393(6) Uani d . 1
H H22 0.7581 0.4884 0.5744 0.047 Uiso calc R 1
C C23 1.0773(2) 0.3288(2) 0.72101(14) 0.0422(6) Uani d . 1
C C24 1.1859(3) 0.2545(3) 0.72027(15) 0.0547(8) Uani d . 1
C C25 1.0468(2) 0.3826(2) 0.80847(17) 0.0461(7) Uani d . 1
C C26 0.4435(3) 0.1018(3) 0.20434(17) 0.0492(7) Uani d . 1
C C27 0.3203(3) 0.2456(3) 0.29492(15) 0.0531(7) Uani d . 1
C C28 0.4257(2) 0.1678(2) 0.29137(15) 0.0430(6) Uani d . 1
C C29 0.5025(2) 0.1537(2) 0.36817(14) 0.0380(6) Uani d . 1
C C30 0.6072(2) 0.0752(2) 0.36351(14) 0.0402(6) Uani d . 1
H H30 0.6256 0.0332 0.3080 0.048 Uiso calc R 1
C C31 0.6806(2) 0.0607(2) 0.43845(14) 0.0410(6) Uani d . 1
H H31 0.7498 0.0101 0.4336 0.049 Uiso calc R 1
C C32 0.6534(2) 0.1219(2) 0.52484(14) 0.0381(6) Uani d . 1
C C33 0.5485(2) 0.2007(2) 0.52952(14) 0.0407(6) Uani d . 1
H H33 0.5292 0.2419 0.5850 0.049 Uiso calc R 1
C C34 0.4770(2) 0.2164(2) 0.45445(14) 0.0409(6) Uani d . 1
H H34 0.4099 0.2690 0.4591 0.049 Uiso calc R 1
C C35 0.7268(2) 0.1048(2) 0.60223(15) 0.0416(6) Uani d . 1
C C36 0.8330(3) 0.0277(3) 0.59921(15) 0.0506(7) Uani d . 1
C C37 0.7001(3) 0.1621(2) 0.68933(17) 0.0493(7) Uani d . 1

loop_
_atom_site_aniso_label
_atom_site_aniso_U_11
_atom_site_aniso_U_22
_atom_site_aniso_U_33
_atom_site_aniso_U_12
_atom_site_aniso_U_13
_atom_site_aniso_U_23
F1 0.0578(11) 0.0936(14) 0.1417(15) 0.0331(11) 0.0258(10) 0.0382(12)
N1 0.0436(13) 0.0603(17) 0.0343(12) 0.0118(13) 0.0065(10) 0.0095(11)
N2 0.0783(17) 0.084(2) 0.0391(13) 0.0292(15) 0.0048(13) 0.0052(13)
N3 0.0797(18) 0.0694(19) 0.0644(16) 0.0377(16) 0.0008(13) 0.0103(14)
N4 0.095(2) 0.099(2) 0.0817(18) 0.0591(19) -0.0048(15) 0.0096(16)
N5 0.0649(15) 0.0800(19) 0.0418(13) 0.0187(14) 0.0045(12) 0.0062(14)
N6 0.0766(17) 0.091(2) 0.0432(14) 0.0076(16) 0.0083(13) -0.0018(14)
N7 0.091(2) 0.091(2) 0.0646(16) 0.0497(18) -0.0100(14) -0.0005(15)
N8 0.093(2) 0.079(2) 0.0673(16) 0.0458(17) 0.0029(14) 0.0171(14)
N9 0.0972(19) 0.091(2) 0.0392(14) 0.0106(17) 0.0089(14) 0.0027(15)
C1 0.0451(18) 0.053(2) 0.094(2) 0.0157(17) 0.0132(18) 0.0313(19)
C2 0.0435(18) 0.071(2) 0.088(2) 0.0060(17) -0.0129(17) 0.030(2)
C3 0.0590(18) 0.062(2) 0.0534(17) 0.0055(17) -0.0087(15) 0.0171(15)
C4 0.0428(16) 0.061(2) 0.0477(16) 0.0142(15) 0.0018(13) 0.0234(15)
C5 0.0453(16) 0.080(2) 0.0469(17) 0.0146(16) 0.0000(13) 0.0241(16)
C6 0.0554(18) 0.073(2) 0.0561(17) 0.0168(17) 0.0130(15) 0.0188(16)
C7 0.0608(18) 0.097(2) 0.0448(16) 0.0247(18) 0.0057(14) 0.0329(17)
C8 0.0437(16) 0.061(2) 0.0463(16) 0.0017(16) 0.0091(13) 0.0105(15)
C9 0.0414(16) 0.066(2) 0.0489(16) 0.0104(16) 0.0026(13) 0.0126(16)
C10 0.0547(18) 0.052(2) 0.0402(15) 0.0132(16) 0.0106(13) 0.0045(14)
C11 0.0584(19) 0.0432(19) 0.0642(19) 0.0035(16) 0.0129(15) 0.0077(15)
C12 0.0428(16) 0.060(2) 0.0500(17) 0.0003(17) 0.0005(13) -0.0027(15)
C13 0.086(2) 0.078(2) 0.073(2) 0.035(2) 0.0122(16) 0.0263(18)
C14 0.0490(16) 0.0470(18) 0.0351(15) 0.0127(14) 0.0012(13) 0.0112(14)
C15 0.0573(18) 0.0430(18) 0.0340(14) 0.0113(15) 0.0022(13) 0.0062(13)
C16 0.0461(15) 0.0385(16) 0.0327(14) 0.0122(13) 0.0051(12) 0.0053(12)
C17 0.0410(14) 0.0316(15) 0.0305(13) 0.0073(13) 0.0038(11) 0.0036(12)
C18 0.0472(15) 0.0386(16) 0.0333(14) 0.0142(13) 0.0064(12) 0.0029(12)
C19 0.0419(15) 0.0412(17) 0.0377(14) 0.0143(13) 0.0062(12) 0.0041(13)
C20 0.0397(14) 0.0372(16) 0.0359(14) 0.0076(13) 0.0032(12) 0.0082(12)
C21 0.0462(15) 0.0410(17) 0.0315(14) 0.0116(14) 0.0057(12) 0.0026(12)
C22 0.0447(15) 0.0384(16) 0.0376(14) 0.0163(13) 0.0062(12) 0.0063(13)
C23 0.0462(15) 0.0454(17) 0.0368(15) 0.0148(14) 0.0028(12) 0.0080(13)
C24 0.063(2) 0.061(2) 0.0423(16) 0.0220(17) 0.0000(14) 0.0086(15)
C25 0.0459(16) 0.0520(19) 0.0413(16) 0.0136(14) -0.0037(14) 0.0119(15)
C26 0.0466(16) 0.056(2) 0.0442(17) 0.0099(15) -0.0011(14) 0.0123(15)
C27 0.0611(19) 0.059(2) 0.0380(15) 0.0175(17) -0.0032(14) 0.0057(14)
C28 0.0479(16) 0.0468(18) 0.0346(15) 0.0124(14) 0.0036(12) 0.0069(13)
C29 0.0413(15) 0.0378(16) 0.0339(14) 0.0074(13) 0.0061(12) 0.0051(12)
C30 0.0493(15) 0.0400(16) 0.0311(14) 0.0122(14) 0.0069(12) 0.0027(12)
C31 0.0462(15) 0.0382(17) 0.0391(14) 0.0132(13) 0.0076(12) 0.0039(13)
C32 0.0433(15) 0.0344(16) 0.0356(14) 0.0044(13) 0.0045(12) 0.0080(12)
C33 0.0478(15) 0.0398(17) 0.0341(14) 0.0110(14) 0.0080(12) 0.0031(12)
C34 0.0440(15) 0.0401(17) 0.0390(15) 0.0129(13) 0.0069(12) 0.0043(13)
C35 0.0476(16) 0.0401(17) 0.0374(15) 0.0102(14) 0.0050(12) 0.0078(13)
C36 0.0647(19) 0.050(2) 0.0375(15) 0.0104(16) -0.0001(14) 0.0129(14)
C37 0.0547(17) 0.0496(19) 0.0428(16) 0.0057(15) 0.0017(14) 0.0128(15)

loop_
_atom_type_symbol
_atom_type_description
_atom_type_scat_dispersion_real
_atom_type_scat_dispersion_imag
_atom_type_scat_source
C C 0.0033 0.0016 'International Tables Vol C Tables 4.2.6.8 and 6.1.1.4'
H H 0.0000 0.0000 'International Tables Vol C Tables 4.2.6.8 and 6.1.1.4'
N N 0.0061 0.0033 'International Tables Vol C Tables 4.2.6.8 and 6.1.1.4'
F F 0.0171 0.0103 'International Tables Vol C Tables 4.2.6.8 and 6.1.1.4'

loop_
_geom_angle_atom_site_label_1
_geom_angle_atom_site_label_2
_geom_angle_atom_site_label_3
_geom_angle
C12 N1 C8 120.5(2)
C12 N1 C7 120.1(2)
C8 N1 C7 119.4(2)
C2 C1 C6 123.7(3)
C2 C1 F1 118.1(3)
C6 C1 F1 118.2(3)
C1 C2 C3 118.3(3)
C1 C2 H2 120.8
C3 C2 H2 120.8
C4 C3 C2 120.1(3)
C4 C3 H3 119.9
C2 C3 H3 119.9
C5 C4 C3 119.2(2)
C5 C4 C7 121.3(2)
C3 C4 C7 119.3(2)
C4 C5 C6 121.3(2)
C4 C5 H5 119.4
C6 C5 H5 119.4
C1 C6 C5 117.3(3)
C1 C6 H6 121.4
C5 C6 H6 121.4
N1 C7 C4 113.20(19)
N1 C7 H7A 108.9
C4 C7 H7A 108.9
N1 C7 H7B 108.9
C4 C7 H7B 108.9
H7A C7 H7B 107.8
N1 C8 C9 120.0(2)
N1 C8 H8 120.0
C9 C8 H8 120.0
C10 C9 C8 120.9(2)
C10 C9 H9 119.6
C8 C9 H9 119.6
C9 C10 C11 117.4(2)
C9 C10 C13 121.0(2)
C11 C10 C13 121.6(3)
C12 C11 C10 120.9(3)
C12 C11 H11 119.5
C10 C11 H11 119.5
N1 C12 C11 120.3(2)
N1 C12 H12 119.8
C11 C12 H12 119.8
C10 C13 H13A 109.5
C10 C13 H13B 109.5
H13A C13 H13B 109.5
C10 C13 H13C 109.5
H13A C13 H13C 109.5
H13B C13 H13C 109.5
N2 C14 C16 178.0(3)
N3 C15 C16 177.5(3)
C17 C16 C15 123.0(2)
C17 C16 C14 121.7(2)
C15 C16 C14 115.21(19)
C16 C17 C18 121.2(2)
C16 C17 C22 121.3(2)
C18 C17 C22 117.47(18)
C19 C18 C17 121.4(2)
C19 C18 H18 119.3
C17 C18 H18 119.3
C18 C19 C20 121.4(2)
C18 C19 H19 119.3
C20 C19 H19 119.3
C23 C20 C21 121.7(2)
C23 C20 C19 120.9(2)
C21 C20 C19 117.37(19)
C22 C21 C20 121.2(2)
C22 C21 H21 119.4
C20 C21 H21 119.4
C21 C22 C17 121.2(2)
C21 C22 H22 119.4
C17 C22 H22 119.4
C20 C23 C24 123.2(2)
C20 C23 C25 122.7(2)
C24 C23 C25 114.13(19)
N4 C24 C23 177.6(3)
N5 C25 C23 176.0(2)
N6 C26 C28 177.5(3)
N7 C27 C28 179.1(3)
C29 C28 C27 122.0(2)
C29 C28 C26 122.3(2)
C27 C28 C26 115.6(2)
C28 C29 C30 121.3(2)
C28 C29 C34 120.8(2)
C30 C29 C34 117.85(19)
C31 C30 C29 121.2(2)
C31 C30 H30 119.4
C29 C30 H30 119.4
C30 C31 C32 120.9(2)
C30 C31 H31 119.5
C32 C31 H31 119.5
C35 C32 C33 121.1(2)
C35 C32 C31 121.0(2)
C33 C32 C31 117.93(19)
C34 C33 C32 120.9(2)
C34 C33 H33 119.5
C32 C33 H33 119.5
C33 C34 C29 121.2(2)
C33 C34 H34 119.4
C29 C34 H34 119.4
C32 C35 C37 122.4(2)
C32 C35 C36 122.1(2)
C37 C35 C36 115.5(2)
N8 C36 C35 178.8(3)
N9 C37 C35 178.7(3)

loop_
_geom_bond_atom_site_label_1
_geom_bond_atom_site_label_2
_geom_bond_distance
F1 C1 1.364(3)
N1 C12 1.336(3)
N1 C8 1.343(3)
N1 C7 1.494(3)
N2 C14 1.136(3)
N3 C15 1.146(3)
N4 C24 1.138(3)
N5 C25 1.145(3)
N6 C26 1.142(3)
N7 C27 1.140(3)
N8 C36 1.143(3)
N9 C37 1.139(3)
C1 C2 1.359(3)
C1 C6 1.360(3)
C2 C3 1.383(3)
C2 H2 0.9300
C3 C4 1.383(3)
C3 H3 0.9300
C4 C5 1.379(3)
C4 C7 1.507(3)
C5 C6 1.382(3)
C5 H5 0.9300
C6 H6 0.9300
C7 H7A 0.9700
C7 H7B 0.9700
C8 C9 1.368(3)
C8 H8 0.9300
C9 C10 1.368(3)
C9 H9 0.9300
C10 C11 1.377(3)
C10 C13 1.502(3)
C11 C12 1.359(3)
C11 H11 0.9300
C12 H12 0.9300
C13 H13A 0.9600
C13 H13B 0.9600
C13 H13C 0.9600
C14 C16 1.426(3)
C15 C16 1.423(3)
C16 C17 1.392(3)
C17 C18 1.426(3)
C17 C22 1.429(3)
C18 C19 1.348(3)
C18 H18 0.9300
C19 C20 1.429(3)
C19 H19 0.9300
C20 C23 1.398(3)
C20 C21 1.427(3)
C21 C22 1.355(3)
C21 H21 0.9300
C22 H22 0.9300
C23 C24 1.423(3)
C23 C25 1.429(3)
C26 C28 1.426(3)
C27 C28 1.424(3)
C28 C29 1.391(3)
C29 C30 1.423(3)
C29 C34 1.426(3)
C30 C31 1.353(3)
C30 H30 0.9300
C31 C32 1.428(3)
C31 H31 0.9300
C32 C35 1.395(3)
C32 C33 1.426(3)
C33 C34 1.351(3)
C33 H33 0.9300
C34 H34 0.9300
C35 C37 1.422(3)
C35 C36 1.424(3)

loop_
_geom_hbond_atom_site_label_D
_geom_hbond_atom_site_label_H
_geom_hbond_atom_site_label_A
_geom_hbond_site_symmetry_A
_geom_hbond_distance_DH
_geom_hbond_distance_HA
_geom_hbond_distance_DA
_geom_hbond_angle_DHA
_geom_hbond_publ_flag
C5 H5 N2 . 0.93 2.62 3.380(3) 139 yes
C7 H7A N9 1_554 0.97 2.42 3.366(3) 165 yes
C8 H8 F1 1_655 0.93 2.53 3.190(3) 128 yes
C12 H12 N6 . 0.93 2.56 3.177(4) 124 yes
C12 H12 N6 2_655 0.93 2.62 3.189(3) 120 yes

loop_
_geom_torsion_atom_site_label_1
_geom_torsion_atom_site_label_2
_geom_torsion_atom_site_label_3
_geom_torsion_atom_site_label_4
_geom_torsion
C6 C1 C2 C3 -0.5(4)
F1 C1 C2 C3 178.0(2)
C1 C2 C3 C4 -1.0(4)
C2 C3 C4 C5 1.7(4)
C2 C3 C4 C7 -173.4(2)
C3 C4 C5 C6 -1.0(4)
C7 C4 C5 C6 174.0(2)
C2 C1 C6 C5 1.2(4)
F1 C1 C6 C5 -177.3(2)
C4 C5 C6 C1 -0.4(4)
C12 N1 C7 C4 52.0(3)
C8 N1 C7 C4 -131.1(2)
C5 C4 C7 N1 57.8(3)
C3 C4 C7 N1 -127.1(2)
C12 N1 C8 C9 0.3(3)
C7 N1 C8 C9 -176.5(2)
N1 C8 C9 C10 -0.7(4)
C8 C9 C10 C11 0.2(4)
C8 C9 C10 C13 -177.5(2)
C9 C10 C11 C12 0.5(4)
C13 C10 C11 C12 178.2(2)
C8 N1 C12 C11 0.4(3)
C7 N1 C12 C11 177.3(2)
C10 C11 C12 N1 -0.9(4)
C15 C16 C17 C18 -179.4(2)
C14 C16 C17 C18 1.3(3)
C15 C16 C17 C22 0.2(4)
C14 C16 C17 C22 -179.2(2)
C16 C17 C18 C19 179.5(2)
C22 C17 C18 C19 0.0(3)
C17 C18 C19 C20 0.5(3)
C18 C19 C20 C23 179.3(2)
C18 C19 C20 C21 -0.8(3)
C23 C20 C21 C22 -179.5(2)
C19 C20 C21 C22 0.6(3)
C20 C21 C22 C17 -0.2(3)
C16 C17 C22 C21 -179.7(2)
C18 C17 C22 C21 -0.2(3)
C21 C20 C23 C24 -178.9(2)
C19 C20 C23 C24 0.9(4)
C21 C20 C23 C25 2.3(4)
C19 C20 C23 C25 -177.8(2)
C27 C28 C29 C30 179.8(2)
C26 C28 C29 C30 2.2(4)
C27 C28 C29 C34 0.7(4)
C26 C28 C29 C34 -176.9(2)
C28 C29 C30 C31 -179.3(2)
C34 C29 C30 C31 -0.1(3)
C29 C30 C31 C32 1.2(4)
C30 C31 C32 C35 178.6(2)
C30 C31 C32 C33 -1.2(3)
C35 C32 C33 C34 -179.6(2)
C31 C32 C33 C34 0.3(3)
C32 C33 C34 C29 0.7(3)
C28 C29 C34 C33 178.3(2)
C30 C29 C34 C33 -0.8(3)
C33 C32 C35 C37 1.3(4)
C31 C32 C35 C37 -178.6(2)
C33 C32 C35 C36 -179.3(2)
C31 C32 C35 C36 0.8(4)
